data_1517887
loop_
_publ_author_name
'Muller-Becker, S.'
'Frank, W.'
'Schneider, J.'

_publ_section_title
;
 Heavy metal pi-complexes. IX. The chain polymers
 [(1,2-(CH3)2(C6H4BiCl3)2], [1,3-(CH3)2C6H4BiCl3)2] and
 [1,4-(CH3)2C6H4BiCl3)2]
;
_journal_name_full 'Zeitschrift fuer Anorganische und Allgemeine Chemie'
_journal_page_first 1073
_journal_page_last 1082
_journal_volume 619
_journal_year 1993
_chemical_formula_sum 'C8 H10 Bi Cl3'
_chemical_formula_weight 421.6
_space_group_IT_number 2
_symmetry_cell_setting triclinic
_symmetry_Int_Tables_number 2
_symmetry_space_group_name_Hall '-P 1'
_symmetry_space_group_name_H-M 'P -1'
_cell_angle_alpha 104.42(3)
_cell_angle_beta 89.65(3)
_cell_angle_gamma 100.69(3)
_cell_formula_units_Z 2
_cell_length_a 7.564(2)
_cell_length_b 8.927(2)
_cell_length_c 9.230(2)
_cell_volume 592.6(3)
_diffrn_ambient_temperature 293
_diffrn_radiation_probe x-ray
_diffrn_radiation_type MoK\a
_diffrn_radiation_wavelength 0.71069
_refine_ls_number_parameters 105
_refine_ls_number_reflns 2926
_refine_ls_R_factor_gt 0.054
_refine_ls_wR_factor_gt 0.050
_cod_data_source_file C8H10BICl3-2.cif
_cod_data_source_block C8H10BiCl3-2
_cod_database_code 1517887

loop_
_symmetry_equiv_pos_site_id
_symmetry_equiv_pos_as_xyz
1 x,y,z
2 -x,-y,-z

loop_
_atom_site_label
_atom_site_type_symbol
_atom_site_thermal_displace_type
_atom_site_fract_x
_atom_site_fract_y
_atom_site_fract_z
_atom_site_occupancy
_atom_site_U_iso_or_equiv
C1 C Uiso 0.0510(10) 0.0350(10) 0.2350(10) 1.000 0.056(11)
C2 C Uiso -0.0660(10) 0.1350(10) 0.2190(10) 1.000 0.063(13)
C3 C Uiso -0.0130(10) 0.2530(10) 0.1460(10) 1.000 0.055(11)
C4 C Uiso 0.1580(10) 0.2730(10) 0.0870(10) 1.000 0.063(13)
C5 C Uiso 0.2750(10) 0.1740(10) 0.1020(10) 1.000 0.053(11)
C6 C Uiso 0.2220(10) 0.0550(10) 0.1760(10) 1.000 0.052(11)
C7 C Uiso 0.221(2) 0.403(2) 0.009(2) 1.000 0.09(3)
C8 C Uiso 0.341(2) -0.052(2) 0.193(2) 1.000 0.089(13)
Bi Bi Uiso 0.22452(6) 0.35722(6) 0.46579(6) 1.000 0.0355(4)
Cl1 Cl Uiso -0.0554(4) 0.3552(4) 0.6117(4) 1.000 0.049(3)
Cl2 Cl Uiso 0.3896(4) 0.5866(5) 0.6647(4) 1.000 0.063(3)
Cl3 Cl Uiso 0.3285(6) 0.1725(5) 0.5844(6) 1.000 0.084(5)

loop_
_atom_type_symbol
_atom_type_description
_atom_type_scat_dispersion_real
_atom_type_scat_dispersion_imag
_atom_type_scat_source
C C 0.0033 0.0016 ' International Tables Vol C Tables 4.2.6.8 and 6.1.1.4'
Bi Bi -4.1077 10.2566 ' International Tables Vol C Tables 4.2.6.8 and 6.1.1.4'
Cl Cl 0.1484 0.1585 ' International Tables Vol C Tables 4.2.6.8 and 6.1.1.4'

loop_
_geom_angle_atom_site_label_1
_geom_angle_atom_site_label_2
_geom_angle_atom_site_label_3
_geom_angle
_geom_angle_publ_flag
Cl1 Bi Cl2 90.84(12) yes
Cl1 Bi Cl3 92.41(14) yes
Cl2 Bi Cl3 90.83(15) yes
C2 C1 C6 119.4(8) no
C1 C2 C3 120.5(7) no
C2 C3 C4 120.2(8) no
C5 C4 C7 118.9(9) no
C3 C4 C5 119.8(8) no
C3 C4 C7 121.4(9) no
C4 C5 C6 120.2(7) no
C1 C6 C5 120.1(8) no
C1 C6 C8 118.3(10) no
C5 C6 C8 121.7(9) no

loop_
_geom_bond_atom_site_label_1
_geom_bond_atom_site_label_2
_geom_bond_distance
_geom_bond_publ_flag
Bi Cl3 2.435(5) yes
Bi Cl1 2.502(3) yes
Bi Cl2 2.516(4) yes
C1 C2 1.401(12) no
C1 C6 1.398(11) no
C2 C3 1.385(13) no
C3 C4 1.398(11) no
C4 C5 1.391(12) no
C4 C7 1.52(2) no
C5 C6 1.399(13) no
C6 C8 1.464(19) no

loop_
_geom_torsion_atom_site_label_1
_geom_torsion_atom_site_label_2
_geom_torsion_atom_site_label_3
_geom_torsion_atom_site_label_4
_geom_torsion
_geom_torsion_publ_flag
C6 C1 C2 C3 -0.2(13) no
C2 C1 C6 C5 0.1(13) no
C2 C1 C6 C8 -179.4(11) no
C1 C2 C3 C4 0.2(13) no
C2 C3 C4 C5 -0.1(13) no
C2 C3 C4 C7 -178.9(11) no
C3 C4 C5 C6 -0.1(13) no
C7 C4 C5 C6 178.7(10) no
C4 C5 C6 C1 0.1(13) no
C4 C5 C6 C8 179.6(11) no
